data_7238776
loop_
_publ_author_name
'Dandia, Anshu'
'Jain, Anuj K.'
'Sharma, Sonam'

_publ_section_title
;
 CuFe2O4 nanoparticles as a highly efficient and magnetically recoverable
 catalyst for the synthesis of medicinally privileged spiropyrimidine
 scaffolds
;
_journal_issue 9
_journal_name_full 'RSC Advances'
_journal_page_first 2924
_journal_paper_doi 10.1039/c2ra22477a
_journal_volume 3
_journal_year 2013
_chemical_formula_moiety 'C23 H24 F2 N2 O3'
_chemical_formula_sum 'C23 H24 F2 N2 O3'
_chemical_formula_weight 414.44
_space_group_IT_number 2
_space_group_name_Hall '-P 1'
_space_group_name_H-M_alt 'P -1'
_symmetry_cell_setting triclinic
_symmetry_space_group_name_H-M 'P -1'
_atom_sites_solution_hydrogens geom
_atom_sites_solution_primary direct
_atom_sites_solution_secondary difmap
_audit_creation_method SHELXL-97
_cell_angle_alpha 76.561(4)
_cell_angle_beta 84.861(3)
_cell_angle_gamma 89.129(3)
_cell_formula_units_Z 2
_cell_length_a 5.8519(4)
_cell_length_b 11.3138(8)
_cell_length_c 15.5758(11)
_cell_measurement_reflns_used 7741
_cell_measurement_temperature 296(2)
_cell_measurement_theta_max 55.628
_cell_measurement_theta_min 5.062
_cell_volume 998.94(12)
_computing_cell_refinement 'APEX2/SAINT (Bruker, 2004)'
_computing_data_collection 'APEX2 (Bruker, 2004)'
_computing_data_reduction 'SAINT/XPREP (Bruker, 2004)'
_computing_molecular_graphics 'ORTEP3 (Farrugia, 1997) and Mercury (Bruno et al., 2002)'
_computing_publication_material 'SHELXL-97 (Sheldrick, 1997)'
_computing_structure_refinement 'SHELXL-97 (Sheldrick, 1997)'
_computing_structure_solution 'SIR92 (Altornare et al., 1993)'
_diffrn_ambient_temperature 296(2)
_diffrn_measured_fraction_theta_full 0.989
_diffrn_measured_fraction_theta_max 0.989
_diffrn_measurement_device_type 'Bruker axs kappa apex2 CCD Diffractometer'
_diffrn_measurement_method '\w and \f scan'
_diffrn_radiation_monochromator graphite
_diffrn_radiation_source 'fine-focus sealed tube'
_diffrn_radiation_type MoK\a
_diffrn_radiation_wavelength 0.71073
_diffrn_reflns_av_R_equivalents 0.0232
_diffrn_reflns_av_sigmaI/netI 0.0223
_diffrn_reflns_limit_h_max 7
_diffrn_reflns_limit_h_min -7
_diffrn_reflns_limit_k_max 15
_diffrn_reflns_limit_k_min -15
_diffrn_reflns_limit_l_max 20
_diffrn_reflns_limit_l_min -20
_diffrn_reflns_number 17863
_diffrn_reflns_theta_full 28.26
_diffrn_reflns_theta_max 28.26
_diffrn_reflns_theta_min 1.35
_exptl_absorpt_coefficient_mu 0.104
_exptl_absorpt_correction_T_max 0.9795
_exptl_absorpt_correction_T_min 0.9596
_exptl_absorpt_correction_type multi-scan
_exptl_absorpt_process_details 'SADABS (Bruker, 1999)'
_exptl_crystal_colour colorless
_exptl_crystal_density_diffrn 1.378
_exptl_crystal_density_method 'not measured'
_exptl_crystal_description block
_exptl_crystal_F_000 436
_exptl_crystal_size_max 0.40
_exptl_crystal_size_mid 0.30
_exptl_crystal_size_min 0.20
_refine_diff_density_max 0.460
_refine_diff_density_min -0.449
_refine_diff_density_rms 0.070
_refine_ls_extinction_coef 0.020(6)
_refine_ls_extinction_expression Fc^*^=kFc[1+0.001xFc^2^\l^3^/sin(2\q)]^-1/4^
_refine_ls_extinction_method SHELXL
_refine_ls_goodness_of_fit_ref 1.070
_refine_ls_hydrogen_treatment constr
_refine_ls_matrix_type full
_refine_ls_number_parameters 272
_refine_ls_number_reflns 4894
_refine_ls_number_restraints 0
_refine_ls_restrained_S_all 1.070
_refine_ls_R_factor_all 0.0784
_refine_ls_R_factor_gt 0.0558
_refine_ls_shift/su_max 0.000
_refine_ls_shift/su_mean 0.000
_refine_ls_structure_factor_coef Fsqd
_refine_ls_weighting_details 'calc w=1/[\s^2^(Fo^2^)+(0.1080P)^2^+0.2712P] where P=(Fo^2^+2Fc^2^)/3'
_refine_ls_weighting_scheme calc
_refine_ls_wR_factor_gt 0.1642
_refine_ls_wR_factor_ref 0.2024
_reflns_number_gt 3538
_reflns_number_total 4894
_reflns_threshold_expression >2sigma(I)
_cod_data_source_file c2ra22477a.txt
_cod_data_source_block shelxl
_cod_original_cell_volume 998.95(12)
_cod_original_sg_symbol_H-M P-1
_cod_database_code 7238776

loop_
_symmetry_equiv_pos_as_xyz
'x, y, z'
'-x, -y, -z'

loop_
_atom_site_label
_atom_site_type_symbol
_atom_site_fract_x
_atom_site_fract_y
_atom_site_fract_z
_atom_site_U_iso_or_equiv
_atom_site_adp_type
_atom_site_occupancy
_atom_site_symmetry_multiplicity
_atom_site_calc_flag
_atom_site_refinement_flags
C1 C 0.4601(4) 0.28567(18) 0.21268(14) 0.0548(5) Uani 1 1 d .
H1 H 0.4947 0.3470 0.1621 0.066 Uiso 1 1 calc R
C2 C 0.5969(4) 0.1849(2) 0.22925(17) 0.0647(6) Uani 1 1 d .
H2 H 0.7246 0.1781 0.1907 0.078 Uiso 1 1 calc R
C3 C 0.5437(4) 0.0950(2) 0.30268(17) 0.0661(6) Uani 1 1 d .
C4 C 0.3595(5) 0.1011(2) 0.36043(17) 0.0727(7) Uani 1 1 d .
H4 H 0.3283 0.0387 0.4107 0.087 Uiso 1 1 calc R
C5 C 0.2175(4) 0.20189(19) 0.34361(15) 0.0621(5) Uani 1 1 d .
H5 H 0.0867 0.2053 0.3815 0.075 Uiso 1 1 calc R
C6 C 0.2693(3) 0.29769(16) 0.27073(12) 0.0450(4) Uani 1 1 d .
C7 C -0.0406(4) 0.41872(18) 0.32367(13) 0.0529(5) Uani 1 1 d .
H7A H -0.1729 0.3718 0.3174 0.063 Uiso 1 1 calc R
H7B H 0.0099 0.3864 0.3822 0.063 Uiso 1 1 calc R
C8 C -0.1841(3) 0.59806(18) 0.22890(12) 0.0459(4) Uani 1 1 d .
H8A H -0.2137 0.6837 0.2247 0.055 Uiso 1 1 calc R
H8B H -0.3270 0.5596 0.2229 0.055 Uiso 1 1 calc R
C9 C -0.0037(3) 0.58378(16) 0.15198(11) 0.0417(4) Uani 1 1 d .
C10 C 0.0644(3) 0.44909(17) 0.16812(12) 0.0482(4) Uani 1 1 d .
H10A H -0.0666 0.4008 0.1625 0.058 Uiso 1 1 calc R
H10B H 0.1855 0.4388 0.1237 0.058 Uiso 1 1 calc R
C11 C -0.1256(3) 0.61603(19) 0.06679(12) 0.0483(4) Uani 1 1 d .
C12 C -0.1041(5) 0.7422(2) 0.01131(16) 0.0688(6) Uani 1 1 d .
H12A H -0.2219 0.7914 0.0336 0.083 Uiso 1 1 calc R
H12B H -0.1344 0.7408 -0.0487 0.083 Uiso 1 1 calc R
C13 C 0.1236(5) 0.8028(2) 0.00784(15) 0.0722(6) Uani 1 1 d .
H13A H 0.1132 0.8878 -0.0220 0.087 Uiso 1 1 calc R
H13B H 0.2378 0.7652 -0.0262 0.087 Uiso 1 1 calc R
C14 C 0.1984(3) 0.79300(18) 0.09960(13) 0.0519(5) Uani 1 1 d .
C15 C 0.2129(3) 0.66122(17) 0.14677(12) 0.0444(4) Uani 1 1 d .
H15A H 0.2511 0.6573 0.2067 0.053 Uiso 1 1 calc R
H15B H 0.3385 0.6247 0.1172 0.053 Uiso 1 1 calc R
C16 C 0.1864(5) 0.9340(3) 0.1831(2) 0.0849(8) Uani 1 1 d .
H16A H 0.1984 0.8994 0.2456 0.102 Uiso 1 1 calc R
H16B H 0.1201 1.0144 0.1764 0.102 Uiso 1 1 calc R
C17 C 0.4114(6) 0.9408(3) 0.1341(3) 0.1088(12) Uani 1 1 d .
H17A H 0.4314 1.0181 0.0913 0.131 Uiso 1 1 calc R
H17B H 0.5315 0.9325 0.1741 0.131 Uiso 1 1 calc R
C18 C 0.2175(3) 0.5775(2) 0.39807(13) 0.0558(5) Uani 1 1 d .
H18 H 0.2864 0.5059 0.3899 0.067 Uiso 1 1 calc R
C19 C 0.3189(4) 0.6458(2) 0.44688(15) 0.0660(6) Uani 1 1 d .
H19 H 0.4544 0.6203 0.4723 0.079 Uiso 1 1 calc R
C20 C 0.2179(4) 0.7515(2) 0.45739(14) 0.0648(6) Uani 1 1 d .
C21 C 0.0190(4) 0.7919(2) 0.42104(14) 0.0614(5) Uani 1 1 d .
H21 H -0.0459 0.8648 0.4286 0.074 Uiso 1 1 calc R
C22 C -0.0836(3) 0.72317(18) 0.37312(12) 0.0518(5) Uani 1 1 d .
H22 H -0.2196 0.7498 0.3485 0.062 Uiso 1 1 calc R
C23 C 0.0120(3) 0.61456(17) 0.36062(11) 0.0438(4) Uani 1 1 d .
N1 N 0.1438(3) 0.40649(14) 0.25643(10) 0.0483(4) Uani 1 1 d .
N2 N -0.1052(3) 0.54364(14) 0.31537(10) 0.0473(4) Uani 1 1 d .
O1 O -0.2522(3) 0.54436(17) 0.04832(10) 0.0717(5) Uani 1 1 d .
O2 O 0.0503(3) 0.85975(14) 0.14773(12) 0.0671(4) Uani 1 1 d .
O3 O 0.4190(3) 0.84693(15) 0.09204(12) 0.0716(5) Uani 1 1 d .
F1 F 0.6817(3) -0.00434(15) 0.31884(13) 0.1035(6) Uani 1 1 d .
F2 F 0.3167(4) 0.81837(15) 0.50643(11) 0.0983(6) Uani 1 1 d .

loop_
_atom_site_aniso_label
_atom_site_aniso_U_11
_atom_site_aniso_U_22
_atom_site_aniso_U_33
_atom_site_aniso_U_23
_atom_site_aniso_U_13
_atom_site_aniso_U_12
C1 0.0594(11) 0.0454(10) 0.0558(11) -0.0056(8) -0.0013(9) 0.0026(8)
C2 0.0664(13) 0.0586(13) 0.0700(14) -0.0175(11) -0.0058(10) 0.0119(10)
C3 0.0830(15) 0.0457(11) 0.0727(14) -0.0156(10) -0.0213(12) 0.0187(10)
C4 0.1051(19) 0.0461(11) 0.0604(13) 0.0010(10) -0.0087(13) 0.0096(12)
C5 0.0798(14) 0.0472(11) 0.0533(12) -0.0023(9) 0.0015(10) 0.0044(10)
C6 0.0548(9) 0.0380(9) 0.0429(9) -0.0093(7) -0.0084(7) -0.0008(7)
C7 0.0648(11) 0.0487(10) 0.0405(9) -0.0040(8) 0.0026(8) 0.0036(8)
C8 0.0381(8) 0.0567(10) 0.0414(9) -0.0092(8) -0.0026(7) 0.0056(7)
C9 0.0381(8) 0.0498(9) 0.0363(8) -0.0076(7) -0.0049(6) 0.0038(7)
C10 0.0540(10) 0.0498(10) 0.0405(9) -0.0109(8) -0.0022(7) 0.0028(8)
C11 0.0405(8) 0.0647(12) 0.0407(9) -0.0138(8) -0.0057(7) 0.0074(8)
C12 0.0859(16) 0.0692(14) 0.0529(12) -0.0090(10) -0.0303(11) 0.0159(12)
C13 0.0922(17) 0.0659(14) 0.0503(12) 0.0021(10) -0.0036(11) 0.0016(12)
C14 0.0477(9) 0.0540(11) 0.0517(11) -0.0092(9) 0.0004(8) -0.0002(8)
C15 0.0352(7) 0.0543(10) 0.0422(9) -0.0080(8) -0.0037(6) 0.0053(7)
C16 0.101(2) 0.0758(17) 0.0816(18) -0.0336(14) 0.0180(15) -0.0183(14)
C17 0.0800(18) 0.108(2) 0.160(3) -0.079(2) 0.004(2) -0.0156(17)
C18 0.0541(10) 0.0629(12) 0.0472(10) -0.0058(9) -0.0073(8) 0.0139(9)
C19 0.0597(12) 0.0786(15) 0.0529(12) 0.0029(11) -0.0165(9) -0.0003(10)
C20 0.0854(15) 0.0656(13) 0.0401(10) -0.0015(9) -0.0138(10) -0.0181(11)
C21 0.0848(15) 0.0526(11) 0.0460(11) -0.0098(9) -0.0066(10) 0.0047(10)
C22 0.0544(10) 0.0567(11) 0.0424(10) -0.0084(8) -0.0034(8) 0.0103(8)
C23 0.0442(8) 0.0521(10) 0.0310(8) -0.0042(7) 0.0027(6) 0.0052(7)
N1 0.0608(9) 0.0441(8) 0.0372(8) -0.0053(6) -0.0012(6) 0.0089(7)
N2 0.0524(8) 0.0498(9) 0.0372(7) -0.0067(6) -0.0010(6) 0.0073(6)
O1 0.0646(9) 0.0940(12) 0.0582(9) -0.0140(8) -0.0211(7) -0.0150(8)
O2 0.0544(8) 0.0627(9) 0.0861(11) -0.0250(8) 0.0027(7) 0.0097(7)
O3 0.0571(8) 0.0685(10) 0.0887(12) -0.0250(9) 0.0167(8) -0.0155(7)
F1 0.1282(14) 0.0679(10) 0.1105(13) -0.0114(9) -0.0224(11) 0.0493(10)
F2 0.1411(15) 0.0853(11) 0.0730(10) -0.0132(8) -0.0415(10) -0.0298(10)

loop_
_atom_type_symbol
_atom_type_description
_atom_type_scat_dispersion_real
_atom_type_scat_dispersion_imag
_atom_type_scat_source
C C 0.0033 0.0016 'International Tables Vol C Tables 4.2.6.8 and 6.1.1.4'
H H 0.0000 0.0000 'International Tables Vol C Tables 4.2.6.8 and 6.1.1.4'
N N 0.0061 0.0033 'International Tables Vol C Tables 4.2.6.8 and 6.1.1.4'
O O 0.0106 0.0060 'International Tables Vol C Tables 4.2.6.8 and 6.1.1.4'
F F 0.0171 0.0103 'International Tables Vol C Tables 4.2.6.8 and 6.1.1.4'

loop_
_geom_angle_atom_site_label_1
_geom_angle_atom_site_label_2
_geom_angle_atom_site_label_3
_geom_angle
C2 C1 C6 120.98(19)
C2 C1 H1 119.5
C6 C1 H1 119.5
C3 C2 C1 119.2(2)
C3 C2 H2 120.4
C1 C2 H2 120.4
C4 C3 C2 122.3(2)
C4 C3 F1 119.0(2)
C2 C3 F1 118.8(2)
C3 C4 C5 119.0(2)
C3 C4 H4 120.5
C5 C4 H4 120.5
C4 C5 C6 120.6(2)
C4 C5 H5 119.7
C6 C5 H5 119.7
C5 C6 C1 117.77(18)
C5 C6 N1 122.35(18)
C1 C6 N1 119.82(16)
N2 C7 N1 111.23(15)
N2 C7 H7A 109.4
N1 C7 H7A 109.4
N2 C7 H7B 109.4
N1 C7 H7B 109.4
H7A C7 H7B 108.0
N2 C8 C9 111.66(13)
N2 C8 H8A 109.3
C9 C8 H8A 109.3
N2 C8 H8B 109.3
C9 C8 H8B 109.3
H8A C8 H8B 107.9
C11 C9 C15 112.56(15)
C11 C9 C10 108.01(15)
C15 C9 C10 108.96(14)
C11 C9 C8 106.67(13)
C15 C9 C8 112.56(14)
C10 C9 C8 107.87(14)
N1 C10 C9 110.72(14)
N1 C10 H10A 109.5
C9 C10 H10A 109.5
N1 C10 H10B 109.5
C9 C10 H10B 109.5
H10A C10 H10B 108.1
O1 C11 C12 120.05(18)
O1 C11 C9 121.05(18)
C12 C11 C9 118.61(17)
C11 C12 C13 115.63(18)
C11 C12 H12A 108.4
C13 C12 H12A 108.4
C11 C12 H12B 108.4
C13 C12 H12B 108.4
H12A C12 H12B 107.4
C12 C13 C14 111.50(19)
C12 C13 H13A 109.3
C14 C13 H13A 109.3
C12 C13 H13B 109.3
C14 C13 H13B 109.3
H13A C13 H13B 108.0
O2 C14 O3 106.09(16)
O2 C14 C15 112.30(16)
O3 C14 C15 108.70(16)
O2 C14 C13 110.94(18)
O3 C14 C13 108.97(18)
C15 C14 C13 109.70(17)
C14 C15 C9 116.29(14)
C14 C15 H15A 108.2
C9 C15 H15A 108.2
C14 C15 H15B 108.2
C9 C15 H15B 108.2
H15A C15 H15B 107.4
O2 C16 C17 106.6(2)
O2 C16 H16A 110.4
C17 C16 H16A 110.4
O2 C16 H16B 110.4
C17 C16 H16B 110.4
H16A C16 H16B 108.6
O3 C17 C16 106.1(2)
O3 C17 H17A 110.5
C16 C17 H17A 110.5
O3 C17 H17B 110.5
C16 C17 H17B 110.5
H17A C17 H17B 108.7
C19 C18 C23 120.8(2)
C19 C18 H18 119.6
C23 C18 H18 119.6
C20 C19 C18 119.0(2)
C20 C19 H19 120.5
C18 C19 H19 120.5
F2 C20 C19 119.0(2)
F2 C20 C21 118.8(2)
C19 C20 C21 122.1(2)
C20 C21 C22 118.9(2)
C20 C21 H21 120.6
C22 C21 H21 120.6
C21 C22 C23 121.31(19)
C21 C22 H22 119.3
C23 C22 H22 119.3
C22 C23 C18 117.84(18)
C22 C23 N2 119.42(16)
C18 C23 N2 122.66(17)
C6 N1 C10 116.18(14)
C6 N1 C7 117.58(15)
C10 N1 C7 109.63(15)
C23 N2 C7 118.66(15)
C23 N2 C8 120.29(15)
C7 N2 C8 112.33(15)
C16 O2 C14 107.90(18)
C17 O3 C14 110.26(19)

loop_
_geom_bond_atom_site_label_1
_geom_bond_atom_site_label_2
_geom_bond_distance
C1 C2 1.371(3)
C1 C6 1.398(3)
C1 H1 0.9300
C2 C3 1.358(4)
C2 H2 0.9300
C3 C4 1.353(4)
C3 F1 1.362(2)
C4 C5 1.389(3)
C4 H4 0.9300
C5 C6 1.390(3)
C5 H5 0.9300
C6 N1 1.407(2)
C7 N2 1.437(2)
C7 N1 1.463(2)
C7 H7A 0.9700
C7 H7B 0.9700
C8 N2 1.457(2)
C8 C9 1.560(2)
C8 H8A 0.9700
C8 H8B 0.9700
C9 C11 1.529(2)
C9 C15 1.537(2)
C9 C10 1.538(2)
C10 N1 1.463(2)
C10 H10A 0.9700
C10 H10B 0.9700
C11 O1 1.206(2)
C11 C12 1.487(3)
C12 C13 1.498(4)
C12 H12A 0.9700
C12 H12B 0.9700
C13 C14 1.511(3)
C13 H13A 0.9700
C13 H13B 0.9700
C14 O2 1.418(2)
C14 O3 1.420(2)
C14 C15 1.506(3)
C15 H15A 0.9700
C15 H15B 0.9700
C16 O2 1.399(3)
C16 C17 1.455(4)
C16 H16A 0.9700
C16 H16B 0.9700
C17 O3 1.370(3)
C17 H17A 0.9700
C17 H17B 0.9700
C18 C19 1.377(3)
C18 C23 1.400(3)
C18 H18 0.9300
C19 C20 1.363(4)
C19 H19 0.9300
C20 F2 1.361(3)
C20 C21 1.366(3)
C21 C22 1.374(3)
C21 H21 0.9300
C22 C23 1.390(3)
C22 H22 0.9300
C23 N2 1.406(2)

loop_
_geom_torsion_atom_site_label_1
_geom_torsion_atom_site_label_2
_geom_torsion_atom_site_label_3
_geom_torsion_atom_site_label_4
_geom_torsion
C6 C1 C2 C3 0.8(3)
C1 C2 C3 C4 0.1(4)
C1 C2 C3 F1 -179.5(2)
C2 C3 C4 C5 0.9(4)
F1 C3 C4 C5 -179.5(2)
C3 C4 C5 C6 -2.9(4)
C4 C5 C6 C1 3.7(3)
C4 C5 C6 N1 -173.3(2)
C2 C1 C6 C5 -2.7(3)
C2 C1 C6 N1 174.36(18)
N2 C8 C9 C11 166.90(16)
N2 C8 C9 C15 -69.18(19)
N2 C8 C9 C10 51.07(19)
C11 C9 C10 N1 -169.66(14)
C15 C9 C10 N1 67.77(18)
C8 C9 C10 N1 -54.71(18)
C15 C9 C11 O1 157.54(18)
C10 C9 C11 O1 37.2(2)
C8 C9 C11 O1 -78.5(2)
C15 C9 C11 C12 -28.6(2)
C10 C9 C11 C12 -148.93(18)
C8 C9 C11 C12 95.3(2)
O1 C11 C12 C13 -150.4(2)
C9 C11 C12 C13 35.6(3)
C11 C12 C13 C14 -50.2(3)
C12 C13 C14 O2 -66.2(3)
C12 C13 C14 O3 177.38(19)
C12 C13 C14 C15 58.5(2)
O2 C14 C15 C9 69.6(2)
O3 C14 C15 C9 -173.35(15)
C13 C14 C15 C9 -54.3(2)
C11 C9 C15 C14 38.7(2)
C10 C9 C15 C14 158.46(15)
C8 C9 C15 C14 -81.92(19)
O2 C16 C17 O3 -16.7(4)
C23 C18 C19 C20 -0.9(3)
C18 C19 C20 F2 179.3(2)
C18 C19 C20 C21 0.0(3)
F2 C20 C21 C22 -178.62(18)
C19 C20 C21 C22 0.7(3)
C20 C21 C22 C23 -0.5(3)
C21 C22 C23 C18 -0.4(3)
C21 C22 C23 N2 176.45(17)
C19 C18 C23 C22 1.0(3)
C19 C18 C23 N2 -175.65(17)
C5 C6 N1 C10 -130.2(2)
C1 C6 N1 C10 52.9(2)
C5 C6 N1 C7 2.6(3)
C1 C6 N1 C7 -174.29(18)
C9 C10 N1 C6 -162.95(15)
C9 C10 N1 C7 60.7(2)
N2 C7 N1 C6 162.26(15)
N2 C7 N1 C10 -62.1(2)
C22 C23 N2 C7 -163.10(16)
C18 C23 N2 C7 13.5(3)
C22 C23 N2 C8 51.8(2)
C18 C23 N2 C8 -131.59(18)
N1 C7 N2 C23 -88.44(19)
N1 C7 N2 C8 59.3(2)
C9 C8 N2 C23 92.84(19)
C9 C8 N2 C7 -54.3(2)
C17 C16 O2 C14 17.5(3)
O3 C14 O2 C16 -11.6(2)
C15 C14 O2 C16 107.0(2)
C13 C14 O2 C16 -129.8(2)
C16 C17 O3 C14 9.7(4)
O2 C14 O3 C17 0.9(3)
C15 C14 O3 C17 -120.1(3)
C13 C14 O3 C17 120.4(3)
